data_7049404
loop_
_publ_author_name
'Olaru, Marian'
'Krupke, Sandra'
'Lork, Enno'
'Mebs, Stefan'
'Beckmann, Jens'

_publ_section_title
;
 Transmetallation of bis(6-diphenylphosphinoxy-acenapth-5-yl)mercury with
 tin tetrachloride, antimony trichloride and bismuth trichloride.
;
_journal_issue 17
_journal_name_full 'Dalton transactions (Cambridge, England : 2003)'
_journal_page_first 5585
_journal_page_last 5594
_journal_paper_doi 10.1039/c9dt00827f
_journal_volume 48
_journal_year 2019
_chemical_formula_sum 'C25 H20 Bi Cl4 O P'
_chemical_formula_weight 718.16
_space_group_IT_number 2
_space_group_name_Hall '-P 1'
_space_group_name_H-M_alt 'P -1'
_symmetry_cell_setting triclinic
_symmetry_space_group_name_Hall '-P 1'
_symmetry_space_group_name_H-M 'P -1'
_atom_sites_solution_hydrogens geom
_atom_sites_solution_primary direct
_atom_sites_solution_secondary difmap
_audit_creation_method SHELXL-97
_audit_update_record
;
2019-02-18 deposited with the CCDC.    2019-03-22 downloaded from the CCDC.
;
_cell_angle_alpha 90.8000(10)
_cell_angle_beta 105.1680(10)
_cell_angle_gamma 95.8970(10)
_cell_formula_units_Z 2
_cell_length_a 9.1561(3)
_cell_length_b 11.7354(4)
_cell_length_c 12.0175(5)
_cell_measurement_reflns_used 9119
_cell_measurement_temperature 100
_cell_measurement_theta_max 36.42
_cell_measurement_theta_min 2.42
_cell_volume 1238.58(8)
_computing_cell_refinement 'Bruker SAINT'
_computing_data_collection 'Bruker APEX2'
_computing_data_reduction 'Bruker SAINT'
_computing_molecular_graphics 'Bruker SHELXTL'
_computing_publication_material 'Bruker SHELXTL'
_computing_structure_refinement 'SHELXL-2013 (Sheldrick 2013)'
_computing_structure_solution 'SHELXS-97 (Sheldrick 2008)'
_diffrn_ambient_temperature 100
_diffrn_measured_fraction_theta_full 1.000
_diffrn_measured_fraction_theta_max 1.000
_diffrn_measurement_device_type 'Bruker Venture D8 CMOS'
_diffrn_measurement_method '\f and \w scans'
_diffrn_radiation_monochromator graphite
_diffrn_radiation_source 'fine-focus sealed tube'
_diffrn_radiation_type MoK\a
_diffrn_radiation_wavelength 0.71073
_diffrn_reflns_av_R_equivalents 0.0377
_diffrn_reflns_av_sigmaI/netI 0.0279
_diffrn_reflns_limit_h_max 15
_diffrn_reflns_limit_h_min -15
_diffrn_reflns_limit_k_max 19
_diffrn_reflns_limit_k_min -19
_diffrn_reflns_limit_l_max 18
_diffrn_reflns_limit_l_min -19
_diffrn_reflns_number 63344
_diffrn_reflns_theta_full 35.63
_diffrn_reflns_theta_max 35.63
_diffrn_reflns_theta_min 2.32
_exptl_absorpt_coefficient_mu 7.630
_exptl_absorpt_correction_T_max 0.7471
_exptl_absorpt_correction_T_min 0.3968
_exptl_absorpt_correction_type multi-scan
_exptl_absorpt_process_details 'SADABS; Bruker, 2000'
_exptl_crystal_colour colourless
_exptl_crystal_density_diffrn 1.926
_exptl_crystal_density_method 'not measured'
_exptl_crystal_description block
_exptl_crystal_F_000 688
_exptl_crystal_size_max 0.08
_exptl_crystal_size_mid 0.07
_exptl_crystal_size_min 0.05
_refine_diff_density_max 2.568
_refine_diff_density_min -3.007
_refine_diff_density_rms 0.184
_refine_ls_extinction_method none
_refine_ls_goodness_of_fit_ref 1.126
_refine_ls_hydrogen_treatment constr
_refine_ls_matrix_type full
_refine_ls_number_parameters 289
_refine_ls_number_reflns 11415
_refine_ls_number_restraints 0
_refine_ls_restrained_S_all 1.126
_refine_ls_R_factor_all 0.0296
_refine_ls_R_factor_gt 0.0247
_refine_ls_shift/su_max 0.003
_refine_ls_shift/su_mean 0.000
_refine_ls_structure_factor_coef Fsqd
_refine_ls_weighting_details 'calc w=1/[\s^2^(Fo^2^)+(0.0229P)^2^+1.9152P] where P=(Fo^2^+2Fc^2^)/3'
_refine_ls_weighting_scheme calc
_refine_ls_wR_factor_gt 0.0555
_refine_ls_wR_factor_ref 0.0577
_reflns_number_gt 10581
_reflns_number_total 11415
_reflns_threshold_expression >2sigma(I)
_cod_data_source_file c9dt00827f2.cif
_cod_data_source_block shelxl_CCDC4
_cod_depositor_comments
;
The following automatic conversions were performed:

'_symmetry_cell_setting' value 'Triclinic' changed to 'triclinic'
according to
/home/data/users/saulius/crontab/automatic-downloads/rss-feeds/RSC/lib/dictionaries/cif_core.dic
dictionary named 'cif_core.dic' version 2.4.2 from 2011-04-26.

Automatic conversion script
Id: cif_fix_values 4973 2017-02-22 13:04:09Z antanas 

 Adding full bibliography for 7049400--7049406.cif.
;
_cod_original_sg_symbol_H-M P-1
_cod_database_code 7049404

loop_
_symmetry_equiv_pos_as_xyz
'x, y, z'
'-x, -y, -z'

loop_
_atom_site_label
_atom_site_type_symbol
_atom_site_fract_x
_atom_site_fract_y
_atom_site_fract_z
_atom_site_U_iso_or_equiv
_atom_site_adp_type
_atom_site_occupancy
_atom_site_symmetry_multiplicity
_atom_site_calc_flag
_atom_site_refinement_flags
Bi1 Bi 0.022401(8) 0.347840(6) 0.590571(6) 0.00932(2) Uani 1 1 d .
Cl1 Cl 0.21848(6) 0.52835(4) 0.55238(5) 0.01366(8) Uani 1 1 d .
Cl2 Cl 0.20848(6) 0.23935(5) 0.73701(5) 0.01680(9) Uani 1 1 d .
P1 P -0.31288(6) 0.25136(4) 0.65966(4) 0.00835(8) Uani 1 1 d .
Cl4 Cl -0.19652(8) 0.05960(6) 0.27857(6) 0.02857(13) Uani 1 1 d .
Cl3 Cl -0.44577(13) 0.20008(13) 0.22690(10) 0.0696(4) Uani 1 1 d .
O1 O -0.19172(17) 0.23151(13) 0.59780(14) 0.0114(3) Uani 1 1 d .
C10 C -0.0097(2) 0.45278(16) 0.73817(18) 0.0102(3) Uani 1 1 d .
C21 C -0.5591(3) 0.30404(19) 0.4887(2) 0.0151(4) Uani 1 1 d .
H21 H -0.5045 0.3779 0.4922 0.018 Uiso 1 1 calc R
C18 C -0.2953(2) 0.39295(17) 0.72197(18) 0.0102(3) Uani 1 1 d .
C19 C -0.1511(2) 0.46113(16) 0.76530(17) 0.0090(3) Uani 1 1 d .
C20 C -0.4994(2) 0.22053(17) 0.56390(17) 0.0103(3) Uani 1 1 d .
C17 C -0.4236(2) 0.42365(18) 0.7523(2) 0.0138(4) Uani 1 1 d .
H17 H -0.5186 0.3792 0.7205 0.017 Uiso 1 1 calc R
C13 C -0.0180(2) 0.62041(17) 0.90751(17) 0.0121(3) Uani 1 1 d .
C14 C -0.1495(2) 0.54999(16) 0.84697(17) 0.0102(3) Uani 1 1 d .
C11 C 0.1190(2) 0.52189(18) 0.79926(19) 0.0138(4) Uani 1 1 d .
H11 H 0.2129 0.5134 0.7819 0.017 Uiso 1 1 calc R
C12 C 0.1186(3) 0.60470(19) 0.88631(19) 0.0155(4) Uani 1 1 d .
H12 H 0.2103 0.6479 0.9286 0.019 Uiso 1 1 calc R
C23 C -0.7784(3) 0.1694(2) 0.4033(2) 0.0189(4) Uani 1 1 d .
H23 H -0.8739 0.1518 0.3481 0.023 Uiso 1 1 calc R
C24 C -0.7189(3) 0.0867(2) 0.4781(2) 0.0193(4) Uani 1 1 d .
H24 H -0.7737 0.0128 0.4741 0.023 Uiso 1 1 calc R
C16 C -0.4182(3) 0.5181(2) 0.8283(2) 0.0169(4) Uani 1 1 d .
H16 H -0.5084 0.5387 0.8447 0.020 Uiso 1 1 calc R
C25 C -0.5794(3) 0.11189(19) 0.5588(2) 0.0148(4) Uani 1 1 d .
H25 H -0.5386 0.0555 0.6104 0.018 Uiso 1 1 calc R
C22 C -0.6995(3) 0.2779(2) 0.4085(2) 0.0186(4) Uani 1 1 d .
H22 H -0.7414 0.3342 0.3573 0.022 Uiso 1 1 calc R
C15 C -0.2803(3) 0.57896(18) 0.87765(19) 0.0139(4) Uani 1 1 d .
C30 C -0.2920(2) 0.15600(17) 0.77748(18) 0.0116(3) Uani 1 1 d .
C1 C -0.0595(3) 0.70125(19) 0.99024(19) 0.0156(4) Uani 1 1 d .
H1A H -0.0259 0.7818 0.9777 0.019 Uiso 1 1 calc R
H1B H -0.0120 0.6838 1.0712 0.019 Uiso 1 1 calc R
C2 C -0.2357(3) 0.6805(2) 0.9628(2) 0.0199(4) Uani 1 1 d .
H2A H -0.2684 0.6633 1.0336 0.024 Uiso 1 1 calc R
H2B H -0.2824 0.7487 0.9285 0.024 Uiso 1 1 calc R
C35 C -0.1824(3) 0.07922(18) 0.7897(2) 0.0154(4) Uani 1 1 d .
H35 H -0.1229 0.0770 0.7358 0.019 Uiso 1 1 calc R
C3 C -0.2603(4) 0.1902(2) 0.3090(2) 0.0261(5) Uani 1 1 d .
H3A H -0.2565 0.1962 0.3920 0.031 Uiso 1 1 calc R
H3B H -0.1917 0.2547 0.2925 0.031 Uiso 1 1 calc R
C31 C -0.3781(3) 0.1594(2) 0.8574(2) 0.0180(4) Uani 1 1 d .
H31 H -0.4536 0.2108 0.8487 0.022 Uiso 1 1 calc R
C32 C -0.3533(3) 0.0875(2) 0.9499(2) 0.0232(5) Uani 1 1 d .
H32 H -0.4102 0.0908 1.0053 0.028 Uiso 1 1 calc R
C34 C -0.1609(3) 0.0061(2) 0.8811(2) 0.0217(5) Uani 1 1 d .
H34 H -0.0881 -0.0473 0.8887 0.026 Uiso 1 1 calc R
C33 C -0.2448(4) 0.0106(2) 0.9612(2) 0.0248(5) Uani 1 1 d .
H33 H -0.2283 -0.0390 1.0240 0.030 Uiso 1 1 calc R

loop_
_atom_site_aniso_label
_atom_site_aniso_U_11
_atom_site_aniso_U_22
_atom_site_aniso_U_33
_atom_site_aniso_U_23
_atom_site_aniso_U_13
_atom_site_aniso_U_12
Bi1 0.00881(3) 0.00935(3) 0.01022(3) 0.00019(2) 0.00348(2) 0.00046(2)
Cl1 0.01127(19) 0.0141(2) 0.0157(2) 0.00345(16) 0.00420(16) -0.00050(15)
Cl2 0.0166(2) 0.0162(2) 0.0180(2) 0.00143(17) 0.00319(18) 0.00722(17)
P1 0.00811(19) 0.00657(18) 0.0099(2) 0.00010(15) 0.00190(16) 0.00006(15)
Cl4 0.0266(3) 0.0287(3) 0.0302(3) 0.0002(2) 0.0056(3) 0.0076(2)
Cl3 0.0528(6) 0.1009(9) 0.0472(5) -0.0340(6) -0.0162(5) 0.0544(6)
O1 0.0115(6) 0.0087(6) 0.0150(7) -0.0001(5) 0.0056(5) 0.0001(5)
C10 0.0109(8) 0.0081(7) 0.0114(8) -0.0006(6) 0.0031(6) -0.0006(6)
C21 0.0150(9) 0.0133(8) 0.0153(9) 0.0021(7) 0.0010(7) 0.0019(7)
C18 0.0102(8) 0.0085(7) 0.0116(8) -0.0008(6) 0.0020(6) 0.0011(6)
C19 0.0104(7) 0.0070(7) 0.0094(8) 0.0017(6) 0.0024(6) 0.0009(6)
C20 0.0103(8) 0.0102(7) 0.0103(8) -0.0002(6) 0.0030(6) 0.0002(6)
C17 0.0109(8) 0.0129(8) 0.0173(9) -0.0035(7) 0.0033(7) 0.0017(7)
C13 0.0164(9) 0.0084(7) 0.0093(8) 0.0002(6) -0.0001(7) 0.0008(6)
C14 0.0122(8) 0.0070(7) 0.0103(8) 0.0010(6) 0.0009(6) 0.0019(6)
C11 0.0111(8) 0.0139(8) 0.0150(9) -0.0008(7) 0.0022(7) -0.0015(7)
C12 0.0145(9) 0.0151(9) 0.0133(9) -0.0018(7) -0.0006(7) -0.0029(7)
C23 0.0136(9) 0.0250(11) 0.0151(10) -0.0051(8) -0.0007(8) 0.0005(8)
C24 0.0163(10) 0.0184(10) 0.0187(10) -0.0036(8) -0.0003(8) -0.0053(8)
C16 0.0139(9) 0.0173(9) 0.0194(10) -0.0060(8) 0.0033(8) 0.0048(7)
C25 0.0151(9) 0.0119(8) 0.0151(9) -0.0004(7) 0.0012(7) -0.0014(7)
C22 0.0161(10) 0.0216(10) 0.0164(10) 0.0021(8) 0.0000(8) 0.0050(8)
C15 0.0163(9) 0.0120(8) 0.0131(9) -0.0025(7) 0.0019(7) 0.0055(7)
C30 0.0135(8) 0.0086(7) 0.0113(8) 0.0009(6) 0.0016(7) -0.0006(6)
C1 0.0210(10) 0.0119(8) 0.0114(8) -0.0023(7) -0.0001(7) 0.0027(7)
C2 0.0196(10) 0.0176(10) 0.0200(10) -0.0104(8) 0.0002(8) 0.0060(8)
C35 0.0191(10) 0.0113(8) 0.0138(9) 0.0009(7) 0.0000(7) 0.0030(7)
C3 0.0349(14) 0.0192(11) 0.0202(11) -0.0012(9) 0.0014(10) 0.0003(10)
C31 0.0195(10) 0.0179(10) 0.0177(10) 0.0027(8) 0.0075(8) 0.0002(8)
C32 0.0324(13) 0.0219(11) 0.0156(10) 0.0035(8) 0.0093(10) -0.0040(10)
C34 0.0307(13) 0.0129(9) 0.0177(10) 0.0036(8) -0.0015(9) 0.0050(9)
C33 0.0392(15) 0.0158(10) 0.0153(10) 0.0047(8) 0.0018(10) -0.0035(10)

loop_
_atom_type_symbol
_atom_type_description
_atom_type_scat_dispersion_real
_atom_type_scat_dispersion_imag
_atom_type_scat_source
C C 0.0033 0.0016 'International Tables Vol C Tables 4.2.6.8 and 6.1.1.4'
H H 0.0000 0.0000 'International Tables Vol C Tables 4.2.6.8 and 6.1.1.4'
O O 0.0106 0.0060 'International Tables Vol C Tables 4.2.6.8 and 6.1.1.4'
P P 0.1023 0.0942 'International Tables Vol C Tables 4.2.6.8 and 6.1.1.4'
Cl Cl 0.1484 0.1585 'International Tables Vol C Tables 4.2.6.8 and 6.1.1.4'
Bi Bi -4.1077 10.2566 'International Tables Vol C Tables 4.2.6.8 and 6.1.1.4'

loop_
_geom_angle_atom_site_label_1
_geom_angle_atom_site_label_2
_geom_angle_atom_site_label_3
_geom_angle
_geom_angle_site_symmetry_3
C10 Bi1 O1 87.73(6) .
C10 Bi1 Cl2 88.55(5) .
O1 Bi1 Cl2 95.55(4) .
C10 Bi1 Cl1 88.23(5) .
O1 Bi1 Cl1 163.52(4) .
Cl2 Bi1 Cl1 100.314(17) .
C10 Bi1 Cl1 84.81(5) 2_566
O1 Bi1 Cl1 78.82(4) 2_566
Cl2 Bi1 Cl1 171.439(16) 2_566
Cl1 Bi1 Cl1 84.905(15) 2_566
Bi1 Cl1 Bi1 95.094(15) 2_566
O1 P1 C18 114.25(9) .
O1 P1 C20 110.62(9) .
C18 P1 C20 108.70(9) .
O1 P1 C30 107.59(9) .
C18 P1 C30 106.26(10) .
C20 P1 C30 109.23(10) .
P1 O1 Bi1 129.78(9) .
C11 C10 C19 119.28(18) .
C11 C10 Bi1 114.87(15) .
C19 C10 Bi1 125.57(14) .
C22 C21 C20 119.3(2) .
C22 C21 H21 120.3 .
C20 C21 H21 120.3 .
C17 C18 C19 119.81(18) .
C17 C18 P1 115.65(15) .
C19 C18 P1 122.80(15) .
C14 C19 C10 115.33(18) .
C14 C19 C18 115.04(18) .
C10 C19 C18 129.63(18) .
C25 C20 C21 120.44(19) .
C25 C20 P1 120.36(16) .
C21 C20 P1 119.04(16) .
C18 C17 C16 122.9(2) .
C18 C17 H17 118.6 .
C16 C17 H17 118.6 .
C12 C13 C14 118.91(19) .
C12 C13 C1 131.8(2) .
C14 C13 C1 109.27(19) .
C13 C14 C15 111.50(18) .
C13 C14 C19 124.44(19) .
C15 C14 C19 124.06(19) .
C10 C11 C12 123.7(2) .
C10 C11 H11 118.1 .
C12 C11 H11 118.1 .
C13 C12 C11 118.0(2) .
C13 C12 H12 121.0 .
C11 C12 H12 121.0 .
C24 C23 C22 120.5(2) .
C24 C23 H23 119.7 .
C22 C23 H23 119.7 .
C23 C24 C25 120.0(2) .
C23 C24 H24 120.0 .
C25 C24 H24 120.0 .
C15 C16 C17 118.4(2) .
C15 C16 H16 120.8 .
C17 C16 H16 120.8 .
C24 C25 C20 119.7(2) .
C24 C25 H25 120.2 .
C20 C25 H25 120.2 .
C23 C22 C21 120.0(2) .
C23 C22 H22 120.0 .
C21 C22 H22 120.0 .
C16 C15 C14 119.46(19) .
C16 C15 C2 131.5(2) .
C14 C15 C2 109.05(19) .
C31 C30 C35 119.9(2) .
C31 C30 P1 122.01(17) .
C35 C30 P1 118.04(17) .
C13 C1 C2 104.78(17) .
C13 C1 H1A 110.8 .
C2 C1 H1A 110.8 .
C13 C1 H1B 110.8 .
C2 C1 H1B 110.8 .
H1A C1 H1B 108.9 .
C15 C2 C1 104.88(18) .
C15 C2 H2A 110.8 .
C1 C2 H2A 110.8 .
C15 C2 H2B 110.8 .
C1 C2 H2B 110.8 .
H2A C2 H2B 108.8 .
C34 C35 C30 119.6(2) .
C34 C35 H35 120.2 .
C30 C35 H35 120.2 .
Cl3 C3 Cl4 111.31(15) .
Cl3 C3 H3A 109.4 .
Cl4 C3 H3A 109.4 .
Cl3 C3 H3B 109.4 .
Cl4 C3 H3B 109.4 .
H3A C3 H3B 108.0 .
C32 C31 C30 119.9(2) .
C32 C31 H31 120.0 .
C30 C31 H31 120.0 .
C31 C32 C33 119.9(2) .
C31 C32 H32 120.1 .
C33 C32 H32 120.1 .
C33 C34 C35 120.5(2) .
C33 C34 H34 119.7 .
C35 C34 H34 119.7 .
C34 C33 C32 120.2(2) .
C34 C33 H33 119.9 .
C32 C33 H33 119.9 .

loop_
_geom_bond_atom_site_label_1
_geom_bond_atom_site_label_2
_geom_bond_distance
_geom_bond_site_symmetry_2
Bi1 C10 2.244(2) .
Bi1 O1 2.2929(15) .
Bi1 Cl2 2.5613(5) .
Bi1 Cl1 2.7565(5) .
Bi1 Cl1 2.9448(5) 2_566
Cl1 Bi1 2.9449(5) 2_566
P1 O1 1.5223(16) .
P1 C18 1.787(2) .
P1 C20 1.790(2) .
P1 C30 1.800(2) .
Cl4 C3 1.761(3) .
Cl3 C3 1.743(3) .
C10 C11 1.386(3) .
C10 C19 1.428(3) .
C21 C22 1.392(3) .
C21 C20 1.398(3) .
C21 H21 0.9500 .
C18 C17 1.396(3) .
C18 C19 1.437(3) .
C19 C14 1.418(3) .
C20 C25 1.396(3) .
C17 C16 1.415(3) .
C17 H17 0.9500 .
C13 C12 1.370(3) .
C13 C14 1.408(3) .
C13 C1 1.510(3) .
C14 C15 1.413(3) .
C11 C12 1.419(3) .
C11 H11 0.9500 .
C12 H12 0.9500 .
C23 C24 1.387(4) .
C23 C22 1.390(4) .
C23 H23 0.9500 .
C24 C25 1.388(3) .
C24 H24 0.9500 .
C16 C15 1.367(3) .
C16 H16 0.9500 .
C25 H25 0.9500 .
C22 H22 0.9500 .
C15 C2 1.511(3) .
C30 C31 1.396(3) .
C30 C35 1.397(3) .
C1 C2 1.552(3) .
C1 H1A 0.9900 .
C1 H1B 0.9900 .
C2 H2A 0.9900 .
C2 H2B 0.9900 .
C35 C34 1.389(3) .
C35 H35 0.9500 .
C3 H3A 0.9900 .
C3 H3B 0.9900 .
C31 C32 1.390(3) .
C31 H31 0.9500 .
C32 C33 1.392(4) .
C32 H32 0.9500 .
C34 C33 1.383(4) .
C34 H34 0.9500 .
C33 H33 0.9500 .
